data_4346378
loop_
_publ_author_name
'Guo, Ying'
'Yang, Xiu-Long'
'Wei, Rong-Jia'
'Zheng, Lan-Sun'
'Tao, Jun'

_publ_section_title
;
 Spin Transition and Structural Transformation in a Mononuclear Cobalt(II)
 Complex.
;
_journal_issue 16
_journal_name_full 'Inorganic chemistry'
_journal_page_first 7670
_journal_page_last 7672
_journal_paper_doi 10.1021/acs.inorgchem.5b01344
_journal_volume 54
_journal_year 2015
_chemical_formula_sum 'C43 H36 Cl4 Co F12 N8 O P2'
_chemical_formula_weight 1171.47
_space_group_IT_number 61
_space_group_name_Hall '-P 2ac 2ab'
_space_group_name_H-M_alt 'P b c a'
_symmetry_cell_setting orthorhombic
_symmetry_space_group_name_H-M 'P b c a'
_atom_sites_solution_hydrogens geom
_atom_sites_solution_primary direct
_atom_sites_solution_secondary difmap
_audit_creation_method SHELXL-97
_cell_angle_alpha 90.00
_cell_angle_beta 90.00
_cell_angle_gamma 90.00
_cell_formula_units_Z 8
_cell_length_a 21.436(4)
_cell_length_b 17.631(4)
_cell_length_c 25.446(5)
_cell_measurement_temperature 100(2)
_cell_volume 9617(3)
_computing_structure_refinement 'SHELXL-97 (Sheldrick, 1997)'
_computing_structure_solution 'SHELXS-97 (Sheldrick, 1990)'
_diffrn_ambient_temperature 100(2)
_diffrn_measured_fraction_theta_full 0.998
_diffrn_measured_fraction_theta_max 0.998
_diffrn_measurement_device_type 'Rigaku R-AXIS RAPID imaging plate'
_diffrn_measurement_method 'omega scan'
_diffrn_radiation_monochromator graphite
_diffrn_radiation_source 'fine-focus sealed tube'
_diffrn_radiation_type MoK\a
_diffrn_radiation_wavelength 0.71073
_diffrn_reflns_av_R_equivalents 0.0432
_diffrn_reflns_av_sigmaI/netI 0.0245
_diffrn_reflns_limit_h_max 27
_diffrn_reflns_limit_h_min -27
_diffrn_reflns_limit_k_max 18
_diffrn_reflns_limit_k_min -22
_diffrn_reflns_limit_l_max 33
_diffrn_reflns_limit_l_min -32
_diffrn_reflns_number 89666
_diffrn_reflns_theta_full 27.48
_diffrn_reflns_theta_max 27.48
_diffrn_reflns_theta_min 3.10
_exptl_absorpt_coefficient_mu 0.738
_exptl_crystal_colour black
_exptl_crystal_density_diffrn 1.618
_exptl_crystal_density_method 'not measured'
_exptl_crystal_description block
_exptl_crystal_F_000 4728
_refine_diff_density_max 0.820
_refine_diff_density_min -0.681
_refine_diff_density_rms 0.071
_refine_ls_extinction_method none
_refine_ls_goodness_of_fit_ref 1.065
_refine_ls_hydrogen_treatment mixed
_refine_ls_matrix_type full
_refine_ls_number_parameters 640
_refine_ls_number_reflns 10993
_refine_ls_number_restraints 0
_refine_ls_restrained_S_all 1.065
_refine_ls_R_factor_all 0.0614
_refine_ls_R_factor_gt 0.0496
_refine_ls_shift/su_max 0.002
_refine_ls_shift/su_mean 0.000
_refine_ls_structure_factor_coef Fsqd
_refine_ls_weighting_details 'calc w=1/[\s^2^(Fo^2^)+(0.0786P)^2^+7.5476P] where P=(Fo^2^+2Fc^2^)/3'
_refine_ls_weighting_scheme calc
_refine_ls_wR_factor_gt 0.1384
_refine_ls_wR_factor_ref 0.1463
_reflns_number_gt 8862
_reflns_number_total 10993
_reflns_threshold_expression >2sigma(I)
_cod_data_source_file ic5b01344_si_002.cif
_cod_data_source_block complex3at100K
_cod_depositor_comments
;
The following automatic conversions were performed:

data item '_symmetry_cell_setting' value 'Orthorhombic' was changed
to 'orthorhombic' in accordance with the
/home/saulius/struct/COD-crude-data/automatic-downloads/DataCite-retrospective/ACS/depositions/lib/dictionaries/cif_core.dic
dictionary named 'cif_core.dic' version 2.4.2 last updated on
2011-04-26.

Automatic conversion script
Id: cif_fix_values 6909 2019-04-08 15:41:33Z antanas 
;
_cod_original_sg_symbol_H-M Pbca
_cod_database_code 4346378

loop_
_symmetry_equiv_pos_as_xyz
'x, y, z'
'-x+1/2, -y, z+1/2'
'-x, y+1/2, -z+1/2'
'x+1/2, -y+1/2, -z'
'-x, -y, -z'
'x-1/2, y, -z-1/2'
'x, -y-1/2, z-1/2'
'-x-1/2, y-1/2, z'

loop_
_atom_site_label
_atom_site_type_symbol
_atom_site_fract_x
_atom_site_fract_y
_atom_site_fract_z
_atom_site_U_iso_or_equiv
_atom_site_adp_type
_atom_site_occupancy
_atom_site_symmetry_multiplicity
_atom_site_calc_flag
_atom_site_refinement_flags
Co1 Co 0.151722(15) 0.815387(18) 0.410332(12) 0.02526(10) Uani 1 1 d .
N1 N 0.06860(9) 0.85928(12) 0.43750(7) 0.0279(4) Uani 1 1 d .
N2 N 0.16584(9) 0.80930(11) 0.48404(7) 0.0255(4) Uani 1 1 d .
N3 N 0.24016(10) 0.76896(12) 0.41158(7) 0.0283(4) Uani 1 1 d .
N4 N 0.22483(11) 0.81083(14) 0.75684(8) 0.0385(5) Uani 1 1 d .
C1 C 0.01876(12) 0.88110(16) 0.40988(9) 0.0335(5) Uani 1 1 d .
H1A H 0.0208 0.8790 0.3726 0.040 Uiso 1 1 calc R
C2 C -0.03557(12) 0.90658(17) 0.43288(11) 0.0381(6) Uani 1 1 d .
H2A H -0.0704 0.9206 0.4119 0.046 Uiso 1 1 calc R
C3 C -0.03837(13) 0.91132(17) 0.48721(11) 0.0393(6) Uani 1 1 d .
H3A H -0.0749 0.9296 0.5041 0.047 Uiso 1 1 calc R
C4 C 0.01291(12) 0.88900(16) 0.51635(10) 0.0353(6) Uani 1 1 d .
H4A H 0.0121 0.8917 0.5536 0.042 Uiso 1 1 calc R
C5 C 0.06524(11) 0.86273(14) 0.49065(9) 0.0276(5) Uani 1 1 d .
C6 C 0.12147(11) 0.83419(14) 0.51752(9) 0.0264(5) Uani 1 1 d .
C7 C 0.13043(12) 0.83094(14) 0.57137(9) 0.0286(5) Uani 1 1 d .
H7A H 0.0988 0.8484 0.5946 0.034 Uiso 1 1 calc R
C8 C 0.18579(12) 0.80209(14) 0.59130(8) 0.0269(5) Uani 1 1 d .
C9 C 0.23027(11) 0.77408(14) 0.55610(9) 0.0273(5) Uani 1 1 d .
H9A H 0.2678 0.7521 0.5688 0.033 Uiso 1 1 calc R
C10 C 0.21905(11) 0.77872(13) 0.50260(9) 0.0250(4) Uani 1 1 d .
C11 C 0.26173(11) 0.75367(13) 0.46041(8) 0.0253(5) Uani 1 1 d .
C12 C 0.31856(12) 0.71921(15) 0.46882(9) 0.0311(5) Uani 1 1 d .
H12A H 0.3324 0.7081 0.5034 0.037 Uiso 1 1 calc R
C13 C 0.35523(13) 0.70109(17) 0.42536(11) 0.0386(6) Uani 1 1 d .
H13A H 0.3944 0.6768 0.4299 0.046 Uiso 1 1 calc R
C14 C 0.33403(14) 0.71869(17) 0.37566(10) 0.0394(6) Uani 1 1 d .
H14A H 0.3588 0.7077 0.3456 0.047 Uiso 1 1 calc R
C15 C 0.27643(13) 0.75242(15) 0.37025(9) 0.0354(6) Uani 1 1 d .
H15A H 0.2619 0.7644 0.3360 0.042 Uiso 1 1 calc R
C16 C 0.24896(14) 0.75696(18) 0.72616(10) 0.0421(7) Uani 1 1 d .
H16A H 0.2755 0.7204 0.7420 0.051 Uiso 1 1 calc R
C17 C 0.23786(13) 0.75080(16) 0.67261(9) 0.0365(6) Uani 1 1 d .
H17A H 0.2566 0.7114 0.6526 0.044 Uiso 1 1 calc R
C18 C 0.19867(11) 0.80350(14) 0.64871(9) 0.0274(5) Uani 1 1 d .
C19 C 0.17257(13) 0.85910(15) 0.68044(9) 0.0330(5) Uani 1 1 d .
H19A H 0.1451 0.8958 0.6659 0.040 Uiso 1 1 calc R
C20 C 0.18703(14) 0.86051(16) 0.73342(9) 0.0376(6) Uani 1 1 d .
H20A H 0.1689 0.8992 0.7544 0.045 Uiso 1 1 calc R
N5 N 0.19064(9) 0.92028(11) 0.39194(7) 0.0268(4) Uani 1 1 d .
N6 N 0.13345(9) 0.82085(11) 0.33698(7) 0.0251(4) Uani 1 1 d .
N7 N 0.10894(10) 0.71159(13) 0.39974(8) 0.0312(4) Uani 1 1 d .
N8 N 0.02038(13) 0.87489(16) 0.07886(9) 0.0491(7) Uani 1 1 d .
C21 C 0.22187(13) 0.96731(15) 0.42365(10) 0.0346(6) Uani 1 1 d .
H21A H 0.2255 0.9546 0.4598 0.042 Uiso 1 1 calc R
C22 C 0.24906(14) 1.03344(17) 0.40609(11) 0.0398(6) Uani 1 1 d .
H22A H 0.2709 1.0656 0.4297 0.048 Uiso 1 1 calc R
C23 C 0.24400(13) 1.05224(15) 0.35338(11) 0.0375(6) Uani 1 1 d .
H23A H 0.2626 1.0973 0.3402 0.045 Uiso 1 1 calc R
C24 C 0.21142(12) 1.00429(14) 0.32023(10) 0.0323(5) Uani 1 1 d .
H24A H 0.2071 1.0161 0.2840 0.039 Uiso 1 1 calc R
C25 C 0.18524(11) 0.93905(13) 0.34048(9) 0.0255(5) Uani 1 1 d .
C26 C 0.14980(10) 0.88326(13) 0.30937(9) 0.0249(4) Uani 1 1 d .
C27 C 0.13111(11) 0.89181(14) 0.25735(9) 0.0279(5) Uani 1 1 d .
H27A H 0.1434 0.9354 0.2380 0.033 Uiso 1 1 calc R
C28 C 0.09429(11) 0.83610(14) 0.23369(9) 0.0276(5) Uani 1 1 d .
C29 C 0.07881(12) 0.77181(14) 0.26293(9) 0.0293(5) Uani 1 1 d .
H29A H 0.0542 0.7328 0.2477 0.035 Uiso 1 1 calc R
C30 C 0.09965(11) 0.76525(14) 0.31457(9) 0.0263(5) Uani 1 1 d .
C31 C 0.08655(12) 0.70110(14) 0.35033(9) 0.0292(5) Uani 1 1 d .
C32 C 0.05454(14) 0.63615(16) 0.33622(11) 0.0412(6) Uani 1 1 d .
H32A H 0.0397 0.6297 0.3013 0.049 Uiso 1 1 calc R
C33 C 0.04441(17) 0.58068(18) 0.37377(12) 0.0483(7) Uani 1 1 d .
H33A H 0.0226 0.5356 0.3648 0.058 Uiso 1 1 calc R
C34 C 0.06595(16) 0.59117(18) 0.42391(12) 0.0487(7) Uani 1 1 d .
H34A H 0.0592 0.5538 0.4502 0.058 Uiso 1 1 calc R
C35 C 0.09780(14) 0.65747(17) 0.43552(10) 0.0400(6) Uani 1 1 d .
H35A H 0.1124 0.6649 0.4704 0.048 Uiso 1 1 calc R
C36 C -0.01043(17) 0.8351(2) 0.11520(13) 0.0615(10) Uani 1 1 d .
H36A H -0.0504 0.8157 0.1061 0.074 Uiso 1 1 calc R
C37 C 0.01188(16) 0.82021(19) 0.16518(12) 0.0498(8) Uani 1 1 d .
H37A H -0.0124 0.7916 0.1893 0.060 Uiso 1 1 calc R
C38 C 0.06976(12) 0.84734(15) 0.17957(9) 0.0315(5) Uani 1 1 d .
C39 C 0.10272(13) 0.88802(18) 0.14186(10) 0.0388(6) Uani 1 1 d .
H39A H 0.1431 0.9071 0.1496 0.047 Uiso 1 1 calc R
C40 C 0.07649(15) 0.90058(19) 0.09301(10) 0.0444(7) Uani 1 1 d .
H40A H 0.0997 0.9291 0.0681 0.053 Uiso 1 1 calc R
C41 C 0.1062(3) 0.4207(3) 0.2266(2) 0.0955(16) Uani 1 1 d .
H41A H 0.0674 0.4510 0.2284 0.115 Uiso 1 1 calc R
H41B H 0.1333 0.4435 0.1994 0.115 Uiso 1 1 calc R
Cl1 Cl 0.14398(7) 0.42537(8) 0.28695(6) 0.1000(4) Uani 1 1 d .
Cl2 Cl 0.08775(6) 0.32935(8) 0.20827(5) 0.0830(3) Uani 1 1 d .
C42 C 0.1229(2) 0.1181(2) 0.11343(14) 0.0655(10) Uani 1 1 d .
H42A H 0.0978 0.0803 0.0940 0.079 Uiso 1 1 calc R
H42B H 0.1671 0.1112 0.1033 0.079 Uiso 1 1 calc R
Cl3 Cl 0.09856(6) 0.20978(6) 0.09574(4) 0.0729(3) Uani 1 1 d .
Cl4 Cl 0.11483(6) 0.10218(7) 0.18102(4) 0.0763(3) Uani 1 1 d .
P1 P -0.22094(3) 0.95761(4) 0.42239(3) 0.03747(17) Uani 1 1 d .
F1 F -0.25797(12) 0.96164(19) 0.36898(10) 0.0954(9) Uani 1 1 d .
F2 F -0.18318(10) 0.95301(14) 0.47604(7) 0.0667(6) Uani 1 1 d .
F3 F -0.27818(11) 0.91714(15) 0.45008(12) 0.0880(8) Uani 1 1 d .
F4 F -0.24817(10) 1.03802(12) 0.43971(10) 0.0725(6) Uani 1 1 d .
F5 F -0.16331(9) 0.99779(11) 0.39519(9) 0.0585(5) Uani 1 1 d .
F6 F -0.19161(11) 0.87704(11) 0.40715(8) 0.0643(6) Uani 1 1 d .
P2 P -0.02529(3) 0.57419(4) 0.17349(3) 0.03780(17) Uani 1 1 d .
F7 F -0.06809(10) 0.54502(15) 0.12570(8) 0.0704(6) Uani 1 1 d .
F8 F 0.01899(11) 0.60333(15) 0.21861(8) 0.0748(7) Uani 1 1 d .
F9 F -0.08563(11) 0.60313(17) 0.20264(8) 0.0832(8) Uani 1 1 d .
F10 F -0.01902(12) 0.65269(11) 0.14298(8) 0.0672(6) Uani 1 1 d .
F11 F 0.03452(8) 0.54389(11) 0.14262(7) 0.0515(4) Uani 1 1 d .
F12 F -0.03187(11) 0.49446(14) 0.20095(10) 0.0794(7) Uani 1 1 d .
O1 O -0.06357(10) 0.93988(13) 0.00029(8) 0.0495(5) Uani 1 1 d .
H1 H -0.0357 0.9230 0.0210 0.059 Uiso 1 1 d R
C43 C -0.12225(16) 0.9188(2) 0.02066(16) 0.0625(9) Uani 1 1 d .
H43A H -0.1553 0.9376 -0.0026 0.094 Uiso 1 1 calc R
H43B H -0.1275 0.9408 0.0558 0.094 Uiso 1 1 calc R
H43C H -0.1248 0.8634 0.0229 0.094 Uiso 1 1 calc R

loop_
_atom_site_aniso_label
_atom_site_aniso_U_11
_atom_site_aniso_U_22
_atom_site_aniso_U_33
_atom_site_aniso_U_23
_atom_site_aniso_U_13
_atom_site_aniso_U_12
Co1 0.02459(17) 0.02751(18) 0.02370(16) -0.00117(12) -0.00211(11) 0.00194(12)
N1 0.0291(10) 0.0324(10) 0.0223(9) 0.0022(8) 0.0007(8) 0.0002(8)
N2 0.0258(10) 0.0283(10) 0.0224(9) -0.0003(7) -0.0019(7) 0.0020(8)
N3 0.0333(11) 0.0299(10) 0.0217(9) -0.0011(8) -0.0035(8) 0.0032(8)
N4 0.0425(13) 0.0506(14) 0.0224(10) -0.0007(9) -0.0026(9) 0.0037(11)
C1 0.0330(13) 0.0423(14) 0.0250(11) 0.0058(10) -0.0049(9) 0.0016(11)
C2 0.0300(13) 0.0461(15) 0.0381(14) 0.0113(12) -0.0068(11) 0.0038(11)
C3 0.0289(13) 0.0491(16) 0.0398(14) 0.0091(12) 0.0038(11) 0.0098(12)
C4 0.0317(13) 0.0470(15) 0.0272(12) 0.0033(11) 0.0027(10) 0.0092(11)
C5 0.0265(11) 0.0327(12) 0.0236(10) 0.0020(9) -0.0003(9) 0.0024(10)
C6 0.0262(11) 0.0294(12) 0.0235(11) -0.0017(9) 0.0002(9) 0.0022(9)
C7 0.0286(12) 0.0332(12) 0.0239(11) -0.0010(9) 0.0022(9) 0.0033(10)
C8 0.0329(12) 0.0277(11) 0.0202(10) 0.0000(8) -0.0017(9) 0.0006(9)
C9 0.0282(11) 0.0302(12) 0.0235(10) 0.0004(9) -0.0027(9) 0.0037(9)
C10 0.0255(11) 0.0252(11) 0.0242(10) 0.0001(8) -0.0012(9) 0.0025(9)
C11 0.0286(11) 0.0266(11) 0.0207(10) 0.0001(8) -0.0002(8) 0.0010(9)
C12 0.0311(12) 0.0365(13) 0.0257(11) 0.0034(10) 0.0005(9) 0.0067(10)
C13 0.0349(14) 0.0453(16) 0.0356(13) -0.0010(12) 0.0054(11) 0.0098(12)
C14 0.0430(15) 0.0451(16) 0.0300(12) -0.0054(11) 0.0095(11) 0.0024(12)
C15 0.0465(15) 0.0382(14) 0.0214(11) -0.0018(10) 0.0008(10) 0.0009(12)
C16 0.0443(15) 0.0551(17) 0.0270(12) 0.0038(12) -0.0042(11) 0.0161(14)
C17 0.0419(15) 0.0437(15) 0.0239(11) 0.0004(10) -0.0013(10) 0.0126(12)
C18 0.0291(12) 0.0324(12) 0.0206(10) 0.0007(9) -0.0011(9) 0.0005(10)
C19 0.0401(14) 0.0327(13) 0.0263(11) 0.0009(10) -0.0025(10) 0.0053(11)
C20 0.0501(16) 0.0394(14) 0.0231(11) -0.0038(10) 0.0016(11) 0.0050(12)
N5 0.0265(10) 0.0301(10) 0.0239(9) -0.0008(8) -0.0001(8) 0.0016(8)
N6 0.0246(9) 0.0279(10) 0.0227(9) -0.0007(7) -0.0002(7) 0.0024(8)
N7 0.0347(11) 0.0354(11) 0.0235(9) 0.0010(8) -0.0030(8) 0.0046(9)
N8 0.0532(15) 0.0602(16) 0.0339(12) 0.0126(11) -0.0174(11) -0.0146(13)
C21 0.0405(14) 0.0380(14) 0.0254(11) -0.0051(10) -0.0045(10) 0.0022(11)
C22 0.0421(15) 0.0394(15) 0.0380(13) -0.0125(11) -0.0024(12) -0.0062(12)
C23 0.0388(14) 0.0318(13) 0.0419(14) -0.0024(11) 0.0049(11) -0.0071(11)
C24 0.0328(13) 0.0327(13) 0.0314(12) -0.0009(10) 0.0034(10) -0.0006(10)
C25 0.0250(11) 0.0276(11) 0.0239(10) -0.0006(9) 0.0000(8) 0.0023(9)
C26 0.0225(10) 0.0271(11) 0.0250(10) -0.0005(9) 0.0018(8) 0.0011(9)
C27 0.0283(12) 0.0306(12) 0.0247(11) 0.0022(9) 0.0024(9) 0.0005(10)
C28 0.0257(11) 0.0349(13) 0.0221(10) 0.0012(9) -0.0020(9) 0.0014(10)
C29 0.0321(12) 0.0307(12) 0.0250(11) -0.0002(9) -0.0035(9) -0.0026(10)
C30 0.0271(11) 0.0282(12) 0.0237(10) -0.0022(9) -0.0002(9) -0.0003(9)
C31 0.0315(12) 0.0321(12) 0.0239(11) -0.0004(9) -0.0024(9) 0.0002(10)
C32 0.0526(17) 0.0384(15) 0.0325(13) 0.0021(11) -0.0060(12) -0.0105(13)
C33 0.0609(19) 0.0384(15) 0.0457(16) 0.0058(13) -0.0005(14) -0.0123(14)
C34 0.060(2) 0.0434(16) 0.0427(15) 0.0180(13) 0.0040(14) 0.0028(15)
C35 0.0491(16) 0.0428(15) 0.0281(12) 0.0068(11) -0.0014(11) 0.0042(13)
C36 0.057(2) 0.083(3) 0.0450(17) 0.0217(17) -0.0249(15) -0.0339(19)
C37 0.0502(18) 0.062(2) 0.0367(14) 0.0174(14) -0.0128(13) -0.0233(15)
C38 0.0344(13) 0.0348(13) 0.0254(11) 0.0016(10) -0.0046(9) -0.0017(10)
C39 0.0333(13) 0.0553(17) 0.0279(12) 0.0051(11) -0.0033(10) -0.0084(12)
C40 0.0479(17) 0.0581(18) 0.0272(12) 0.0081(12) -0.0009(11) -0.0124(14)
C41 0.117(4) 0.078(3) 0.092(3) 0.015(3) -0.043(3) 0.003(3)
Cl1 0.1020(10) 0.0876(9) 0.1103(10) -0.0132(7) -0.0470(8) -0.0125(7)
Cl2 0.0701(7) 0.0990(8) 0.0798(7) -0.0257(6) -0.0100(5) 0.0000(6)
C42 0.077(3) 0.066(2) 0.053(2) -0.0074(18) 0.0131(18) 0.001(2)
Cl3 0.0860(7) 0.0601(6) 0.0724(6) -0.0027(4) 0.0210(5) -0.0056(5)
Cl4 0.0843(7) 0.0932(8) 0.0514(5) -0.0018(5) 0.0022(5) 0.0049(6)
P1 0.0320(3) 0.0373(4) 0.0431(4) 0.0028(3) -0.0032(3) -0.0031(3)
F1 0.0728(16) 0.143(3) 0.0702(14) 0.0166(16) -0.0386(13) -0.0224(16)
F2 0.0663(13) 0.0896(16) 0.0442(10) -0.0111(10) -0.0110(9) 0.0266(12)
F3 0.0474(12) 0.0906(18) 0.126(2) 0.0366(16) 0.0230(13) -0.0086(12)
F4 0.0584(13) 0.0538(12) 0.1053(17) 0.0043(12) 0.0073(12) 0.0249(10)
F5 0.0453(10) 0.0480(11) 0.0821(13) 0.0192(10) 0.0090(10) -0.0036(8)
F6 0.0788(15) 0.0378(10) 0.0763(14) -0.0131(9) 0.0152(11) -0.0072(10)
P2 0.0333(4) 0.0423(4) 0.0377(4) 0.0029(3) 0.0016(3) -0.0012(3)
F7 0.0469(11) 0.1012(18) 0.0629(12) -0.0106(12) -0.0131(9) -0.0093(11)
F8 0.0815(15) 0.1003(18) 0.0425(10) -0.0157(11) -0.0171(10) -0.0193(13)
F9 0.0672(14) 0.130(2) 0.0527(12) 0.0089(13) 0.0201(10) 0.0395(15)
F10 0.0961(17) 0.0494(11) 0.0560(12) 0.0106(9) 0.0092(11) 0.0074(11)
F11 0.0398(9) 0.0630(12) 0.0518(10) -0.0066(9) 0.0027(8) 0.0048(8)
F12 0.0644(14) 0.0738(15) 0.1001(18) 0.0452(13) 0.0008(12) -0.0148(11)
O1 0.0484(12) 0.0566(13) 0.0436(11) -0.0002(10) -0.0040(9) 0.0040(10)
C43 0.0432(18) 0.069(2) 0.076(2) 0.0046(19) 0.0050(17) -0.0044(16)

loop_
_atom_type_symbol
_atom_type_description
_atom_type_scat_dispersion_real
_atom_type_scat_dispersion_imag
_atom_type_scat_source
C C 0.0033 0.0016 'International Tables Vol C Tables 4.2.6.8 and 6.1.1.4'
H H 0.0000 0.0000 'International Tables Vol C Tables 4.2.6.8 and 6.1.1.4'
N N 0.0061 0.0033 'International Tables Vol C Tables 4.2.6.8 and 6.1.1.4'
F F 0.0171 0.0103 'International Tables Vol C Tables 4.2.6.8 and 6.1.1.4'
P P 0.1023 0.0942 'International Tables Vol C Tables 4.2.6.8 and 6.1.1.4'
Cl Cl 0.1484 0.1585 'International Tables Vol C Tables 4.2.6.8 and 6.1.1.4'
Co Co 0.3494 0.9721 'International Tables Vol C Tables 4.2.6.8 and 6.1.1.4'
O O 0.0106 0.0060 'International Tables Vol C Tables 4.2.6.8 and 6.1.1.4'

loop_
_geom_angle_atom_site_label_1
_geom_angle_atom_site_label_2
_geom_angle_atom_site_label_3
_geom_angle
N2 Co1 N6 177.30(9)
N2 Co1 N1 80.10(8)
N6 Co1 N1 97.56(8)
N2 Co1 N7 98.59(8)
N6 Co1 N7 79.98(8)
N1 Co1 N7 89.58(8)
N2 Co1 N3 79.43(8)
N6 Co1 N3 102.90(8)
N1 Co1 N3 159.53(7)
N7 Co1 N3 93.34(9)
N2 Co1 N5 102.00(8)
N6 Co1 N5 79.49(8)
N1 Co1 N5 95.06(8)
N7 Co1 N5 159.37(8)
N3 Co1 N5 89.30(8)
C1 N1 C5 118.0(2)
C1 N1 Co1 128.53(16)
C5 N1 Co1 113.40(16)
C10 N2 C6 120.34(19)
C10 N2 Co1 120.20(16)
C6 N2 Co1 119.44(16)
C15 N3 C11 118.6(2)
C15 N3 Co1 127.36(17)
C11 N3 Co1 114.01(15)
C20 N4 C16 116.2(2)
N1 C1 C2 123.1(2)
C1 C2 C3 118.7(2)
C4 C3 C2 118.9(2)
C5 C4 C3 119.2(2)
N1 C5 C4 122.1(2)
N1 C5 C6 113.8(2)
C4 C5 C6 124.0(2)
N2 C6 C7 120.9(2)
N2 C6 C5 113.21(19)
C7 C6 C5 125.9(2)
C6 C7 C8 119.7(2)
C7 C8 C9 118.6(2)
C7 C8 C18 120.8(2)
C9 C8 C18 120.6(2)
C10 C9 C8 119.4(2)
N2 C10 C9 121.0(2)
N2 C10 C11 112.88(19)
C9 C10 C11 126.1(2)
N3 C11 C12 122.2(2)
N3 C11 C10 113.3(2)
C12 C11 C10 124.5(2)
C11 C12 C13 118.4(2)
C14 C13 C12 119.4(3)
C15 C14 C13 119.0(2)
N3 C15 C14 122.4(2)
N4 C16 C17 124.3(3)
C16 C17 C18 118.7(2)
C19 C18 C17 117.4(2)
C19 C18 C8 120.6(2)
C17 C18 C8 122.0(2)
C20 C19 C18 119.3(2)
N4 C20 C19 124.0(2)
C21 N5 C25 118.3(2)
C21 N5 Co1 128.02(17)
C25 N5 Co1 113.57(15)
C30 N6 C26 120.8(2)
C30 N6 Co1 119.20(16)
C26 N6 Co1 119.73(16)
C35 N7 C31 118.0(2)
C35 N7 Co1 128.42(18)
C31 N7 Co1 113.48(16)
C40 N8 C36 115.9(2)
N5 C21 C22 122.7(2)
C21 C22 C23 118.9(2)
C24 C23 C22 118.9(3)
C25 C24 C23 119.1(2)
N5 C25 C24 122.0(2)
N5 C25 C26 113.6(2)
C24 C25 C26 124.4(2)
N6 C26 C27 120.5(2)
N6 C26 C25 113.4(2)
C27 C26 C25 126.0(2)
C26 C27 C28 119.8(2)
C27 C28 C29 118.4(2)
C27 C28 C38 120.3(2)
C29 C28 C38 121.2(2)
C30 C29 C28 119.6(2)
N6 C30 C29 120.8(2)
N6 C30 C31 113.5(2)
C29 C30 C31 125.7(2)
N7 C31 C32 121.9(2)
N7 C31 C30 113.5(2)
C32 C31 C30 124.6(2)
C31 C32 C33 118.9(3)
C34 C33 C32 119.7(3)
C33 C34 C35 118.6(3)
N7 C35 C34 122.9(3)
N8 C36 C37 124.4(3)
C38 C37 C36 119.3(3)
C37 C38 C39 116.9(2)
C37 C38 C28 121.2(2)
C39 C38 C28 121.9(2)
C40 C39 C38 119.8(3)
N8 C40 C39 123.7(3)
Cl2 C41 Cl1 113.0(3)
Cl4 C42 Cl3 111.7(2)
F1 P1 F5 89.76(13)
F1 P1 F3 90.79(15)
F5 P1 F3 179.43(14)
F1 P1 F2 179.49(17)
F5 P1 F2 90.06(13)
F3 P1 F2 89.39(14)
F1 P1 F4 90.80(16)
F5 P1 F4 90.49(12)
F3 P1 F4 89.66(14)
F2 P1 F4 89.68(12)
F1 P1 F6 91.65(15)
F5 P1 F6 89.13(11)
F3 P1 F6 90.70(13)
F2 P1 F6 87.87(12)
F4 P1 F6 177.52(14)
F9 P2 F12 90.38(14)
F9 P2 F8 92.63(14)
F12 P2 F8 91.24(14)
F9 P2 F10 91.00(14)
F12 P2 F10 177.13(14)
F8 P2 F10 91.20(13)
F9 P2 F11 178.30(13)
F12 P2 F11 89.52(12)
F8 P2 F11 89.08(12)
F10 P2 F11 89.03(11)
F9 P2 F7 89.50(13)
F12 P2 F7 89.94(14)
F8 P2 F7 177.56(13)
F10 P2 F7 87.56(13)
F11 P2 F7 88.80(11)

loop_
_geom_bond_atom_site_label_1
_geom_bond_atom_site_label_2
_geom_bond_distance
Co1 N2 1.9028(19)
Co1 N6 1.9095(19)
Co1 N1 2.062(2)
Co1 N7 2.065(2)
Co1 N3 2.065(2)
Co1 N5 2.082(2)
N1 C1 1.335(3)
N1 C5 1.356(3)
N2 C10 1.347(3)
N2 C6 1.350(3)
N3 C15 1.340(3)
N3 C11 1.353(3)
N4 C20 1.334(4)
N4 C16 1.334(4)
C1 C2 1.379(4)
C2 C3 1.386(4)
C3 C4 1.383(4)
C4 C5 1.379(3)
C5 C6 1.474(3)
C6 C7 1.385(3)
C7 C8 1.387(3)
C8 C9 1.398(3)
C8 C18 1.487(3)
C9 C10 1.385(3)
C10 C11 1.478(3)
C11 C12 1.378(3)
C12 C13 1.394(4)
C13 C14 1.379(4)
C14 C15 1.377(4)
C16 C17 1.387(3)
C17 C18 1.393(3)
C18 C19 1.388(3)
C19 C20 1.383(3)
N5 C21 1.337(3)
N5 C25 1.356(3)
N6 C30 1.346(3)
N6 C26 1.352(3)
N7 C35 1.340(3)
N7 C31 1.358(3)
N8 C40 1.335(4)
N8 C36 1.335(4)
C21 C22 1.378(4)
C22 C23 1.386(4)
C23 C24 1.383(4)
C24 C25 1.380(3)
C25 C26 1.474(3)
C26 C27 1.391(3)
C27 C28 1.396(3)
C28 C29 1.396(3)
C28 C38 1.488(3)
C29 C30 1.393(3)
C30 C31 1.478(3)
C31 C32 1.382(4)
C32 C33 1.384(4)
C33 C34 1.369(4)
C34 C35 1.386(4)
C36 C37 1.384(4)
C37 C38 1.379(4)
C38 C39 1.391(4)
C39 C40 1.382(4)
C41 Cl2 1.722(5)
C41 Cl1 1.738(5)
C42 Cl4 1.751(4)
C42 Cl3 1.757(4)
P1 F1 1.576(2)
P1 F5 1.583(2)
P1 F3 1.585(2)
P1 F2 1.589(2)
P1 F4 1.595(2)
P1 F6 1.601(2)
P2 F9 1.576(2)
P2 F12 1.576(2)
P2 F8 1.576(2)
P2 F10 1.593(2)
P2 F11 1.5955(19)
P2 F7 1.608(2)
O1 C43 1.410(4)
